data_2220759
loop_
_publ_author_name
'Barbey, Carole'
'Retailleau, Pascal'
'Gu\'enin, Erwann'
'Dupont, Nathalie'

_publ_section_title
;
 Hydronium (3-oxo-1-phosphono-1,3-dihydroisobenzofuran-1-yl)phosphonate
;
_journal_coeditor_code DN2420
_journal_issue 2
_journal_name_full 'Acta Crystallographica Section E'
_journal_page_first o288
_journal_page_last o289
_journal_paper_doi 10.1107/S1600536809000907
_journal_volume 65
_journal_year 2009
_chemical_formula_iupac 'H3 O +, C8 H7 O8 P2 -'
_chemical_formula_moiety 'H3 O +, C8 H7 O8 P2 -'
_chemical_formula_sum 'C8 H10 O9 P2'
_chemical_formula_weight 312.10
_chemical_name_systematic
;
Hydronium
(3-oxo-1-phosphono-1,3-dihydroisobenzofuran-1-yl)phosphonate
;
_space_group_IT_number 15
_symmetry_cell_setting monoclinic
_symmetry_space_group_name_Hall '-C 2yc'
_symmetry_space_group_name_H-M 'C 1 2/c 1'
_atom_sites_solution_hydrogens geom
_atom_sites_solution_primary direct
_atom_sites_solution_secondary difmap
_cell_angle_alpha 90.00
_cell_angle_beta 124.103(2)
_cell_angle_gamma 90.00
_cell_formula_units_Z 8
_cell_length_a 26.2271(9)
_cell_length_b 7.2913(3)
_cell_length_c 15.2621(6)
_cell_measurement_reflns_used 2338
_cell_measurement_temperature 293(2)
_cell_measurement_theta_max 25.35
_cell_measurement_theta_min 0.41
_cell_volume 2416.66(17)
_computing_cell_refinement 'HKL (Otwinowski & Minor, 1997)'
_computing_data_collection 'COLLECT (Hooft, 1998)'
_computing_data_reduction 'HKL (Otwinowski & Minor, 1997)'
_computing_molecular_graphics 'ORTEP-3 for Windows (Farrugia, 1997)'
_computing_publication_material 'WinGX (Farrugia, 1999) and CrystalBuilder (Welter, 2006)'
_computing_structure_refinement 'SHELXL97 (Sheldrick, 2008)'
_computing_structure_solution 'SHELXS97 (Sheldrick, 2008)'
_diffrn_ambient_temperature 293(2)
_diffrn_detector_area_resol_mean 9
_diffrn_measured_fraction_theta_full 0.961
_diffrn_measured_fraction_theta_max 0.961
_diffrn_measurement_device_type 'Nonius KappaCCD'
_diffrn_measurement_method '\f and \w'
_diffrn_radiation_monochromator graphite
_diffrn_radiation_source 'fine-focus sealed tube'
_diffrn_radiation_type MoK\a
_diffrn_radiation_wavelength 0.71069
_diffrn_reflns_av_R_equivalents 0.071
_diffrn_reflns_av_sigmaI/netI 0.0537
_diffrn_reflns_limit_h_max 30
_diffrn_reflns_limit_h_min -31
_diffrn_reflns_limit_k_max 8
_diffrn_reflns_limit_k_min -8
_diffrn_reflns_limit_l_max 17
_diffrn_reflns_limit_l_min -18
_diffrn_reflns_number 14205
_diffrn_reflns_theta_full 25.36
_diffrn_reflns_theta_max 25.36
_diffrn_reflns_theta_min 2.95
_exptl_absorpt_coefficient_mu 0.401
_exptl_absorpt_correction_type none
_exptl_crystal_colour colourless
_exptl_crystal_density_diffrn 1.716
_exptl_crystal_density_method 'not measured'
_exptl_crystal_description parallelepipedic
_exptl_crystal_F_000 1280
_exptl_crystal_size_max 0.30
_exptl_crystal_size_mid 0.10
_exptl_crystal_size_min 0.10
_refine_diff_density_max 0.333
_refine_diff_density_min -0.369
_refine_ls_extinction_method none
_refine_ls_goodness_of_fit_ref 1.050
_refine_ls_hydrogen_treatment constr
_refine_ls_matrix_type full
_refine_ls_number_parameters 229
_refine_ls_number_reflns 2139
_refine_ls_number_restraints 21
_refine_ls_restrained_S_all 1.045
_refine_ls_R_factor_all 0.0654
_refine_ls_R_factor_gt 0.0451
_refine_ls_shift/su_max 0.001
_refine_ls_shift/su_mean 0.000
_refine_ls_structure_factor_coef Fsqd
_refine_ls_weighting_details 'calc w=1/[\s^2^(Fo^2^)+(0.0625P)^2^+4.0148P] where P=(Fo^2^+2Fc^2^)/3'
_refine_ls_weighting_scheme calc
_refine_ls_wR_factor_gt 0.1137
_refine_ls_wR_factor_ref 0.1261
_reflns_number_gt 1627
_reflns_number_total 2139
_reflns_threshold_expression I>2\s(I)
_cod_data_source_file dn2420.cif
_cod_data_source_block I
_cod_original_cell_volume 2416.66(16)
_cod_original_sg_symbol_H-M 'C 2/c'
_cod_database_code 2220759
_cod_database_fobs_code 2220759

loop_
_symmetry_equiv_pos_as_xyz
'x, y, z'
'-x, y, -z+1/2'
'x+1/2, y+1/2, z'
'-x+1/2, y+1/2, -z+1/2'
'-x, -y, -z'
'x, -y, z-1/2'
'-x+1/2, -y+1/2, -z'
'x+1/2, -y+1/2, z-1/2'

loop_
_atom_site_type_symbol
_atom_site_label
_atom_site_fract_x
_atom_site_fract_y
_atom_site_fract_z
_atom_site_U_iso_or_equiv
_atom_site_adp_type
_atom_site_calc_flag
_atom_site_refinement_flags
_atom_site_occupancy
_atom_site_disorder_assembly
_atom_site_disorder_group
P P1 0.81092(4) 0.03803(12) 0.41201(6) 0.0268(3) Uani d . 1 . .
O O11 0.79680(10) -0.0117(3) 0.49420(18) 0.0338(6) Uani d . 1 . .
H H11 0.7615 0.0191 0.4721 0.051 Uiso calc R 1 . .
O O12 0.75192(9) 0.0932(3) 0.30772(17) 0.0338(6) Uani d . 1 . .
H H12 0.7528 0.0541 0.2582 0.051 Uiso calc R 1 . .
O O13 0.84830(10) -0.1086(3) 0.40406(18) 0.0339(6) Uani d . 1 . .
P P2 0.82143(3) 0.45428(11) 0.46825(6) 0.0250(3) Uani d . 1 . .
O O23 0.80619(9) 0.4158(3) 0.54732(17) 0.0316(5) Uani d . 1 . .
O O22 0.76507(9) 0.5004(3) 0.36019(17) 0.0323(6) Uani d . 1 . .
O O21 0.87289(10) 0.5997(3) 0.50941(18) 0.0339(6) Uani d . 1 . .
H H21 0.8605 0.6856 0.4676 0.051 Uiso calc R 1 . .
C C1 0.85893(13) 0.2462(4) 0.4606(2) 0.0252(7) Uani d D 1 A .
O O1 0.90991(9) 0.2067(3) 0.57008(15) 0.0329(6) Uani d D 1 . .
C C2A 0.9660(4) 0.2436(17) 0.5830(7) 0.030(3) Uani d PD 0.50 A 1
O O2A 1.0134(4) 0.2317(14) 0.6679(7) 0.058(3) Uani d PD 0.50 A 1
C C3A 0.9536(4) 0.2866(17) 0.4802(7) 0.032(3) Uani d PD 0.50 A 1
C C4 0.89030(14) 0.2748(5) 0.4041(2) 0.0295(7) Uani d D 1 . .
C C5 0.86705(16) 0.3115(5) 0.2986(3) 0.0373(8) Uani d D 1 A .
H H5 0.8250 0.3067 0.2467 0.045 Uiso calc R 1 B 1
C C6A 0.9093(5) 0.356(2) 0.2737(11) 0.037(4) Uani d PD 0.50 A 1
H H6A 0.8947 0.3890 0.2046 0.045 Uiso calc PR 0.50 A 1
C C7A 0.9732(6) 0.3515(19) 0.3495(10) 0.056(4) Uani d PD 0.50 A 1
H H7A 1.0003 0.3736 0.3296 0.068 Uiso calc PR 0.50 A 1
C C8A 0.9952(5) 0.3150(15) 0.4523(9) 0.050(3) Uani d PD 0.50 A 1
H H8A 1.0374 0.3092 0.5032 0.060 Uiso calc PR 0.50 A 1
C C2B 0.9639(5) 0.1751(16) 0.5743(9) 0.038(4) Uani d PD 0.50 A 2
O O2B 1.0105(4) 0.1345(12) 0.6576(8) 0.053(2) Uani d PD 0.50 A 2
C C3B 0.9517(4) 0.2220(17) 0.4728(8) 0.030(3) Uani d PD 0.50 A 2
C C6B 0.9075(6) 0.297(3) 0.2668(12) 0.045(5) Uani d PD 0.50 A 2
H H6B 0.8922 0.3094 0.1955 0.055 Uiso calc PR 0.50 A 2
C C7B 0.9703(6) 0.264(2) 0.3393(11) 0.062(5) Uani d PD 0.50 A 2
H H7B 0.9971 0.2723 0.3177 0.074 Uiso calc PR 0.50 A 2
C C8B 0.9926(5) 0.2211(16) 0.4419(10) 0.052(3) Uani d PD 0.50 A 2
H H8B 1.0339 0.1918 0.4897 0.062 Uiso calc PR 0.50 A 2
O O1W 0.85750(13) -0.1636(4) 0.2188(2) 0.0646(9) Uani d . 1 . .
H H1W 0.8473 -0.1639 0.2690 0.097 Uiso d R 1 . .
H H2W 0.8410 -0.2545 0.1654 0.097 Uiso d R 1 . .
H H3W 0.9009 -0.1544 0.2575 0.097 Uiso d R 1 . .

loop_
_atom_site_aniso_label
_atom_site_aniso_U_11
_atom_site_aniso_U_22
_atom_site_aniso_U_33
_atom_site_aniso_U_12
_atom_site_aniso_U_13
_atom_site_aniso_U_23
P1 0.0238(4) 0.0260(5) 0.0315(5) 0.0011(3) 0.0160(4) 0.0003(3)
O11 0.0267(12) 0.0395(14) 0.0395(13) 0.0046(10) 0.0212(11) 0.0068(11)
O12 0.0250(11) 0.0408(14) 0.0277(11) 0.0002(10) 0.0099(10) -0.0051(10)
O13 0.0351(12) 0.0286(13) 0.0461(14) 0.0040(10) 0.0277(12) -0.0010(10)
P2 0.0219(4) 0.0269(5) 0.0268(4) -0.0013(3) 0.0141(4) 0.0004(3)
O23 0.0298(11) 0.0380(13) 0.0329(12) 0.0034(10) 0.0211(11) 0.0044(10)
O22 0.0224(11) 0.0385(14) 0.0311(12) 0.0041(10) 0.0120(10) 0.0051(10)
O21 0.0259(11) 0.0296(13) 0.0391(13) -0.0050(10) 0.0138(11) 0.0014(10)
C1 0.0174(14) 0.0338(18) 0.0203(14) 0.0011(13) 0.0081(13) 0.0012(12)
O1 0.0210(11) 0.0494(15) 0.0257(11) 0.0043(10) 0.0116(10) 0.0059(10)
C2A 0.012(4) 0.046(9) 0.026(5) 0.000(4) 0.007(4) -0.008(4)
O2A 0.022(4) 0.111(8) 0.032(4) -0.004(5) 0.009(3) -0.001(5)
C3A 0.024(4) 0.033(9) 0.038(5) -0.008(4) 0.016(4) -0.005(4)
C4 0.0237(16) 0.0341(19) 0.0338(16) 0.0004(14) 0.0180(15) 0.0002(14)
C5 0.0329(18) 0.046(2) 0.0331(18) 0.0081(16) 0.0186(16) 0.0073(16)
C6A 0.046(6) 0.032(11) 0.039(5) 0.008(5) 0.027(5) 0.006(5)
C7A 0.050(6) 0.086(12) 0.057(6) -0.004(7) 0.045(6) 0.005(7)
C8A 0.032(5) 0.074(9) 0.048(5) -0.016(6) 0.026(4) -0.010(6)
C2B 0.033(6) 0.035(8) 0.043(6) -0.005(4) 0.019(5) -0.010(5)
O2B 0.020(3) 0.083(7) 0.038(4) 0.008(4) 0.005(3) -0.002(5)
C3B 0.024(4) 0.028(8) 0.039(5) -0.006(4) 0.019(4) -0.009(4)
C6B 0.073(8) 0.036(12) 0.053(7) 0.017(6) 0.051(7) 0.014(6)
C7B 0.050(7) 0.091(12) 0.070(8) 0.011(7) 0.049(7) 0.024(8)
C8B 0.029(5) 0.074(9) 0.061(6) -0.001(6) 0.030(5) 0.007(7)
O1W 0.0470(16) 0.081(2) 0.0599(18) 0.0001(16) 0.0266(15) -0.0147(16)

loop_
_atom_type_symbol
_atom_type_description
_atom_type_scat_dispersion_real
_atom_type_scat_dispersion_imag
_atom_type_scat_source
C C 0.0033 0.0016 'International Tables Vol C Tables 4.2.6.8 and 6.1.1.4'
H H 0.0000 0.0000 'International Tables Vol C Tables 4.2.6.8 and 6.1.1.4'
O O 0.0106 0.0060 'International Tables Vol C Tables 4.2.6.8 and 6.1.1.4'
P P 0.1023 0.0942 'International Tables Vol C Tables 4.2.6.8 and 6.1.1.4'

loop_
_geom_angle_atom_site_label_1
_geom_angle_atom_site_label_2
_geom_angle_atom_site_label_3
_geom_angle_site_symmetry_1
_geom_angle_site_symmetry_3
_geom_angle
_geom_angle_publ_flag
O13 P1 O12 . . 115.47(13) ?
O13 P1 O11 . . 111.42(13) ?
O12 P1 O11 . . 110.24(12) ?
O13 P1 C1 . . 106.83(13) ?
O12 P1 C1 . . 105.50(13) ?
O11 P1 C1 . . 106.80(13) ?
P1 O11 H11 . . 109.5 ?
P1 O12 H12 . . 109.5 ?
O23 P2 O22 . . 112.47(12) ?
O23 P2 O21 . . 111.60(13) ?
O22 P2 O21 . . 112.81(13) ?
O23 P2 C1 . . 106.84(13) ?
O22 P2 C1 . . 110.08(13) ?
O21 P2 C1 . . 102.39(13) ?
P2 O21 H21 . . 109.5 ?
O1 C1 C4 . . 103.8(2) ?
O1 C1 P1 . . 106.1(2) ?
C4 C1 P1 . . 110.7(2) ?
O1 C1 P2 . . 105.48(18) ?
C4 C1 P2 . . 113.9(2) ?
P1 C1 P2 . . 115.74(15) ?
C2A O1 C2B . . 21.1(7) ?
C2A O1 C1 . . 109.7(4) ?
C2B O1 C1 . . 109.7(5) ?
O2A C2A O1 . . 120.8(9) ?
O2A C2A C3A . . 131.1(9) ?
O1 C2A C3A . . 108.1(7) ?
C8A C3A C4 . . 121.7(8) ?
C8A C3A C2A . . 128.8(9) ?
C4 C3A C2A . . 109.1(7) ?
C5 C4 C3B . . 119.7(5) ?
C5 C4 C3A . . 119.7(5) ?
C3B C4 C3A . . 19.8(8) ?
C5 C4 C1 . . 131.7(3) ?
C3B C4 C1 . . 107.6(5) ?
C3A C4 C1 . . 108.0(5) ?
C4 C5 C6A . . 117.4(6) ?
C4 C5 C6B . . 117.6(7) ?
C6A C5 C6B . . 18.0(14) ?
C4 C5 H5 . . 121.3 ?
C6A C5 H5 . . 121.3 ?
C6B C5 H5 . . 118.0 ?
C5 C6A C7A . . 122.2(10) ?
C5 C6A H6A . . 118.9 ?
C7A C6A H6A . . 118.9 ?
C8A C7A C6A . . 119.5(11) ?
C8A C7A H7A . . 120.3 ?
C6A C7A H7A . . 120.3 ?
C7A C8A C3A . . 119.0(10) ?
C7A C8A H8A . . 120.5 ?
C3A C8A H8A . . 120.5 ?
O2B C2B O1 . . 119.4(10) ?
O2B C2B C3B . . 132.5(10) ?
O1 C2B C3B . . 107.6(8) ?
C8B C3B C4 . . 122.0(8) ?
C8B C3B C2B . . 128.0(9) ?
C4 C3B C2B . . 110.0(7) ?
C7B C6B C5 . . 121.7(11) ?
C7B C6B H6B . . 119.2 ?
C5 C6B H6B . . 119.2 ?
C8B C7B C6B . . 120.3(11) ?
C8B C7B H7B . . 119.9 ?
C6B C7B H7B . . 119.9 ?
C7B C8B C3B . . 118.1(10) ?
C7B C8B H8B . . 120.9 ?
C3B C8B H8B . . 120.9 ?
H1W O1W H2W . . 119.8 ?
H1W O1W H3W . . 106.4 ?
H2W O1W H3W . . 113.4 ?

loop_
_geom_bond_atom_site_label_1
_geom_bond_atom_site_label_2
_geom_bond_site_symmetry_2
_geom_bond_distance
_geom_bond_publ_flag
P1 O13 . 1.501(2) ?
P1 O12 . 1.526(2) ?
P1 O11 . 1.537(2) ?
P1 C1 . 1.842(3) ?
O11 H11 . 0.8200 ?
O12 H12 . 0.8200 ?
P2 O23 . 1.495(2) ?
P2 O22 . 1.511(2) ?
P2 O21 . 1.546(2) ?
P2 C1 . 1.847(3) ?
O21 H21 . 0.8200 ?
C1 O1 . 1.469(3) ?
C1 C4 . 1.503(4) ?
O1 C2A . 1.397(9) ?
O1 C2B . 1.399(10) ?
C2A O2A . 1.193(9) ?
C2A C3A . 1.447(10) ?
C3A C8A . 1.390(10) ?
C3A C4 . 1.397(9) ?
C4 C5 . 1.391(4) ?
C4 C3B . 1.395(9) ?
C5 C6A . 1.397(11) ?
C5 C6B . 1.397(11) ?
C5 H5 . 0.9300 ?
C6A C7A . 1.405(11) ?
C6A H6A . 0.9300 ?
C7A C8A . 1.360(11) ?
C7A H7A . 0.9300 ?
C8A H8A . 0.9300 ?
C2B O2B . 1.207(10) ?
C2B C3B . 1.437(11) ?
C3B C8B . 1.393(10) ?
C6B C7B . 1.396(12) ?
C6B H6B . 0.9300 ?
C7B C8B . 1.366(11) ?
C7B H7B . 0.9300 ?
C8B H8B . 0.9300 ?
O1W H1W . 0.9423 ?
O1W H2W . 0.9469 ?
O1W H3W . 0.9450 ?

loop_
_geom_hbond_atom_site_label_D
_geom_hbond_atom_site_label_H
_geom_hbond_atom_site_label_A
_geom_hbond_site_symmetry_A
_geom_hbond_distance_DH
_geom_hbond_distance_HA
_geom_hbond_distance_DA
_geom_hbond_angle_DHA
O11 H11 O23 7_656 0.82 1.69 2.504(3) 168.4
O12 H12 O22 4_645 0.82 1.64 2.438(3) 163.8
O21 H21 O13 1_565 0.82 1.72 2.522(3) 167.0
O1W H1W O13 . 0.94 2.09 2.996(4) 161.9
O1W H2W O23 6 0.95 1.90 2.845(4) 173.6
O1W H3W O2B 5_756 0.94 1.93 2.875(10) 177.3
O1W H3W O2A 5_756 0.94 1.95 2.853(9) 159.1
